data_7228725
loop_
_publ_author_name
'Aldilla, Vina Rizki'
'Bhadbhade, Mohan'
'Bhattacharyya, Saroj'
'Kumar, Naresh'
'Rich, Anne M.'
'Marjo, Christopher'

_publ_section_title
;
 Controlling the distance between hydrogen-bonded chloro-s-triazine tapes:
 crystal engineering using N-alkyl chains and the influence of temperature
;
_journal_name_full CrystEngComm
_journal_paper_doi 10.1039/C7CE01049D
_journal_year 2017
_chemical_formula_moiety 'C7 H11 Cl N5, C4 H7'
_chemical_formula_sum 'C11 H18 Cl N5'
_chemical_formula_weight 255.75
_space_group_crystal_system triclinic
_space_group_IT_number 2
_space_group_name_Hall '-P 1'
_space_group_name_H-M_alt 'P -1'
_symmetry_space_group_name_Hall '-P 1'
_symmetry_space_group_name_H-M 'P -1'
_atom_sites_solution_hydrogens geom
_audit_creation_date 2017-05-12
_audit_creation_method
;
Olex2 1.2
(compiled 2017.03.28 svn.r3405 for OlexSys, GUI svn.r5335)
;
_audit_update_record
;
2017-05-29 deposited with the CCDC.
2017-07-21 downloaded from the CCDC.
;
_cell_angle_alpha 104.473(14)
_cell_angle_beta 92.935(15)
_cell_angle_gamma 100.729(13)
_cell_formula_units_Z 2
_cell_length_a 5.0839(11)
_cell_length_b 10.0172(19)
_cell_length_c 15.237(3)
_cell_measurement_reflns_used 2829
_cell_measurement_temperature 149.99
_cell_measurement_theta_max 20.113
_cell_measurement_theta_min 2.226
_cell_volume 734.3(3)
_computing_cell_refinement 'SAINT v8.37A (Bruker, 2015)'
_computing_data_reduction 'SAINT v8.37A (Bruker, 2015)'
_computing_molecular_graphics 'Olex2 (Dolomanov et al., 2009)'
_computing_publication_material 'Olex2 (Dolomanov et al., 2009)'
_computing_structure_refinement 'ShelXL (Sheldrick, 2015)'
_diffrn_ambient_temperature 149.99
_diffrn_measured_fraction_theta_full 0.996
_diffrn_measured_fraction_theta_max 0.996
_diffrn_measurement_device_type 'Bruker APEX-II CCD'
_diffrn_measurement_method '\f and \w scans'
_diffrn_radiation_type MoK\a
_diffrn_radiation_wavelength 0.71073
_diffrn_reflns_av_R_equivalents 0.1032
_diffrn_reflns_av_unetI/netI 0.0706
_diffrn_reflns_Laue_measured_fraction_full 0.996
_diffrn_reflns_Laue_measured_fraction_max 0.996
_diffrn_reflns_limit_h_max 6
_diffrn_reflns_limit_h_min -6
_diffrn_reflns_limit_k_max 12
_diffrn_reflns_limit_k_min -12
_diffrn_reflns_limit_l_max 18
_diffrn_reflns_limit_l_min -18
_diffrn_reflns_number 19800
_diffrn_reflns_point_group_measured_fraction_full 0.996
_diffrn_reflns_point_group_measured_fraction_max 0.996
_diffrn_reflns_theta_full 25.500
_diffrn_reflns_theta_max 25.500
_diffrn_reflns_theta_min 2.847
_diffrn_standards_number 0
_exptl_absorpt_coefficient_mu 0.249
_exptl_absorpt_correction_T_max 0.7455
_exptl_absorpt_correction_T_min 0.5578
_exptl_absorpt_correction_type multi-scan
_exptl_absorpt_process_details
'SADABS-2014/5 (Bruker,2014/5) was used for absorption correction. wR2(int) was 0.1458 before and 0.0891 after correction. The Ratio of minimum to maximum transmission is 0.7482. The \l/2 correction factor is 0.00150.'
_exptl_crystal_colour colourless
_exptl_crystal_colour_primary colourless
_exptl_crystal_density_diffrn 1.157
_exptl_crystal_description plate
_exptl_crystal_F_000 272
_exptl_crystal_size_max 0.149
_exptl_crystal_size_mid 0.096
_exptl_crystal_size_min 0.05
_refine_diff_density_max 0.518
_refine_diff_density_min -0.331
_refine_diff_density_rms 0.079
_refine_ls_extinction_method none
_refine_ls_goodness_of_fit_ref 1.058
_refine_ls_hydrogen_treatment constr
_refine_ls_matrix_type full
_refine_ls_number_parameters 212
_refine_ls_number_reflns 2726
_refine_ls_number_restraints 197
_refine_ls_restrained_S_all 1.054
_refine_ls_R_factor_all 0.1704
_refine_ls_R_factor_gt 0.1013
_refine_ls_shift/su_max 0.000
_refine_ls_shift/su_mean 0.000
_refine_ls_structure_factor_coef Fsqd
_refine_ls_weighting_details 'w=1/[\s^2^(Fo^2^)+(0.1535P)^2^+0.9640P] where P=(Fo^2^+2Fc^2^)/3'
_refine_ls_weighting_scheme calc
_refine_ls_wR_factor_gt 0.2822
_refine_ls_wR_factor_ref 0.3429
_reflns_Friedel_coverage 0.000
_reflns_number_gt 1375
_reflns_number_total 2726
_reflns_threshold_expression 'I > 2\s(I)'
_cod_data_source_file c7ce01049d2.cif
_cod_data_source_block vina_23nov16_bisbutyl_rt_0m_a
_cod_database_code 7228725
_shelx_shelxl_version_number 2014/7
_shelx_space_group_comment
;
The symmetry employed for this shelxl refinement is uniquely defined
by the following loop, which should always be used as a source of
symmetry information in preference to the above space-group names.
They are only intended as comments.
;
_olex2_refinement_description
;
1. Fixed Uiso
 At 1.2 times of:
  All C(H,H) groups, All N(H) groups
 At 1.5 times of:
  All C(H,H,H) groups
2. Restrained distances
 H7'B-H11A
 3.18 with sigma of 0.02
 C5'-C4' \\sim C4-C5 \\sim C6-C5 \\sim C6'-C5' \\sim C6'-C7' \\sim C6-C7 \\sim
C10-C11 \\sim C10'-C11' ~
 C10'-C9' \\sim C10-C9 \\sim C9'-C8' \\sim C9-C8
 with sigma of 0.02
 N5'-C8' \\sim N4-C4
 with sigma of 0.02
 N1-C1 \\sim N3-C1
 with sigma of 0.02
 N1-C2 \\sim N3-C3
 with sigma of 0.02
 N2-C2 \\sim N2-C3
 with sigma of 0.02
 N5'-C3 \\sim N4-C2
 with sigma of 0.02
3. Restrained planarity
 C2, N1, N3, C3, N2
 with sigma of 0.1
4. Uiso/Uaniso restraints and constraints
Uanis(C7) = Uanis(C7')
Uanis(C6) = Uanis(C6')
Uanis(C10) = Uanis(C11)
Uanis(C11) = Uanis(C11')
5. Rigid body (RIGU) restrains
 C4', C5', C6', C7', C7, C5, C4, C6
 with sigma for 1-2 distances of 0.004 and sigma for 1-3 distances of 0.004
 C8', C9', C10', C11', C9, C8, C10, C11
 with sigma for 1-2 distances of 0.004 and sigma for 1-3 distances of 0.004
 C11, C10
 with sigma for 1-2 distances of 0.004 and sigma for 1-3 distances of 0.004
 N2, N5', H5', Cl1, N4, H4, N3, N1, C3, C1, C2
 with sigma for 1-2 distances of 0.004 and sigma for 1-3 distances of 0.004
 N2
 with sigma for 1-2 distances of 0.004 and sigma for 1-3 distances of 0.004
6. Others
 Fixed Sof: C4'(0.5) C5'(0.5) H5'A(0.5) H5'B(0.5) C6'(0.5) H6'A(0.5) H6'B(0.5)
 C7'(0.5) H7'A(0.5) H7'B(0.5) H7'C(0.5) C8'(0.5) C9'(0.5) H9'A(0.5) H9'B(0.5)
 C10'(0.5) H10C(0.5) H10D(0.5) C11'(0.5) H11D(0.5) H11E(0.5) H11F(0.5) C7(0.5)
 H7A(0.5) H7B(0.5) H7C(0.5) C5(0.5) H5A(0.5) H5B(0.5) C4(0.5) H4A(0.5) H4B(0.5)
 C9(0.5) H9A(0.5) H9B(0.5) C6(0.5) H6A(0.5) H6B(0.5) C8(0.5) H8A(0.5) H8B(0.5)
 C10(0.5) H10A(0.5) H10B(0.5) C11(0.5) H11A(0.5) H11B(0.5) H11C(0.5)
7.a Secondary CH2 refined with riding coordinates:
 C5'(H5'A,H5'B), C6'(H6'A,H6'B), C9'(H9'A,H9'B), C10'(H10C,H10D), C5(H5A,H5B),
 C4(H4A,H4B), C9(H9A,H9B), C6(H6A,H6B), C8(H8A,H8B), C10(H10A,H10B)
7.b Aromatic/amide H refined with riding coordinates:
 N5'(H5'), N4(H4)
7.c Idealised Me refined as rotating group:
 C7'(H7'A,H7'B,H7'C), C11'(H11D,H11E,H11F), C7(H7A,H7B,H7C), C11(H11A,H11B,H11C)
;
_olex2_submission_special_instructions 'No special instructions were received'

loop_
_space_group_symop_operation_xyz
'x, y, z'
'-x, -y, -z'

loop_
_atom_site_label
_atom_site_type_symbol
_atom_site_fract_x
_atom_site_fract_y
_atom_site_fract_z
_atom_site_U_iso_or_equiv
_atom_site_adp_type
_atom_site_occupancy
_atom_site_site_symmetry_order
_atom_site_calc_flag
_atom_site_refinement_flags_posn
_atom_site_refinement_flags_adp
_atom_site_refinement_flags_occupancy
_atom_site_disorder_assembly
_atom_site_disorder_group
N2 N 0.5894(9) 0.2315(4) 0.6075(3) 0.0687(14) Uani 1 1 d D U . . .
N5' N 0.7759(10) 0.0369(5) 0.6006(3) 0.0720(15) Uani 1 1 d D U . A 1
H5' H 0.8670 -0.0224 0.5698 0.086 Uiso 1 1 calc R U . A 1
C4' C 0.310(6) 0.426(3) 0.698(2) 0.095(9) Uani 0.5 1 d D U P B 2
C5' C 0.502(9) 0.535(5) 0.777(2) 0.194(15) Uani 0.5 1 d D U P B 2
H5'A H 0.6908 0.5224 0.7767 0.233 Uiso 0.5 1 calc R . P B 2
H5'B H 0.4937 0.6334 0.7796 0.233 Uiso 0.5 1 calc R . P B 2
C6' C 0.363(10) 0.484(5) 0.8527(19) 0.258(13) Uani 0.5 1 d D U P B 2
H6'A H 0.3796 0.3867 0.8505 0.309 Uiso 0.5 1 calc R . P B 2
H6'B H 0.1699 0.4888 0.8484 0.309 Uiso 0.5 1 calc R . P B 2
C7' C 0.518(9) 0.590(6) 0.940(2) 0.312(16) Uani 0.5 1 d D U P B 2
H7'A H 0.6846 0.6412 0.9242 0.468 Uiso 0.5 1 calc GR . P B 2
H7'B H 0.5604 0.5384 0.9837 0.468 Uiso 0.5 1 calc DGR . P B 2
H7'C H 0.4060 0.6562 0.9662 0.468 Uiso 0.5 1 calc GR . P B 2
C8' C 0.637(5) 0.017(2) 0.6763(15) 0.060(5) Uani 0.5 1 d D U P C 2
C9' C 0.824(6) 0.092(2) 0.7633(12) 0.082(5) Uani 0.5 1 d D U P C 2
H9'A H 0.8757 0.1941 0.7666 0.098 Uiso 0.5 1 calc R . P C 2
H9'B H 0.9903 0.0541 0.7617 0.098 Uiso 0.5 1 calc R . P C 2
C10' C 0.688(6) 0.074(3) 0.8478(13) 0.135(8) Uani 0.5 1 d D U P C 2
H10C H 0.5843 0.1498 0.8650 0.161 Uiso 0.5 1 calc R . P C 2
H10D H 0.5554 -0.0163 0.8299 0.161 Uiso 0.5 1 calc R . P C 2
C11' C 0.860(9) 0.076(5) 0.933(2) 0.274(12) Uani 0.5 1 d D U P C 2
H11D H 0.9279 0.1733 0.9687 0.411 Uiso 0.5 1 calc GR . P C 2
H11E H 1.0112 0.0307 0.9154 0.411 Uiso 0.5 1 calc GR . P C 2
H11F H 0.7502 0.0241 0.9698 0.411 Uiso 0.5 1 calc GR . P C 2
Cl1 Cl 0.9795(4) 0.28099(17) 0.36507(12) 0.0880(8) Uani 1 1 d . U . A 1
N4 N 0.4099(10) 0.4240(5) 0.6032(4) 0.0731(15) Uani 1 1 d D U . A 1
H4 H 0.4013 0.4937 0.5783 0.088 Uiso 1 1 calc R U . A 1
N3 N 0.8690(9) 0.1537(4) 0.4903(3) 0.0631(13) Uani 1 1 d D U . A 1
N1 N 0.6737(9) 0.3519(4) 0.4904(3) 0.0668(13) Uani 1 1 d D U . A 1
C7 C 0.671(9) 0.634(7) 0.907(2) 0.312(16) Uani 0.5 1 d D U P A 1
H7A H 0.6613 0.6723 0.9720 0.468 Uiso 0.5 1 calc GR . P A 1
H7B H 0.7514 0.7105 0.8806 0.468 Uiso 0.5 1 calc GR . P A 1
H7C H 0.7831 0.5629 0.8980 0.468 Uiso 0.5 1 calc GR . P A 1
C5 C 0.454(7) 0.497(3) 0.7653(14) 0.138(10) Uani 0.5 1 d D U P A 1
H5A H 0.5633 0.4290 0.7752 0.165 Uiso 0.5 1 calc R . P A 1
H5B H 0.5780 0.5718 0.7474 0.165 Uiso 0.5 1 calc R . P A 1
C4 C 0.264(5) 0.418(2) 0.6789(14) 0.056(5) Uani 0.5 1 d D U P A 1
H4A H 0.1971 0.3192 0.6793 0.068 Uiso 0.5 1 calc R . P A 1
H4B H 0.1072 0.4634 0.6758 0.068 Uiso 0.5 1 calc R . P A 1
C9 C 0.830(10) 0.092(4) 0.779(2) 0.171(13) Uani 0.5 1 d D U P A 1
H9A H 0.8126 0.1914 0.7904 0.206 Uiso 0.5 1 calc R . P A 1
H9B H 1.0230 0.0885 0.7784 0.206 Uiso 0.5 1 calc R . P A 1
C6 C 0.387(9) 0.567(5) 0.8590(19) 0.258(13) Uani 0.5 1 d D U P A 1
H6A H 0.2919 0.4968 0.8886 0.309 Uiso 0.5 1 calc R . P A 1
H6B H 0.2782 0.6382 0.8571 0.309 Uiso 0.5 1 calc R . P A 1
C3 C 0.7431(11) 0.1434(5) 0.5656(4) 0.0642(15) Uani 1 1 d D U . A 1
C8 C 0.677(6) 0.006(3) 0.6857(19) 0.096(9) Uani 0.5 1 d D U P A 1
H8A H 0.6736 -0.0944 0.6808 0.115 Uiso 0.5 1 calc R . P A 1
H8B H 0.4885 0.0188 0.6867 0.115 Uiso 0.5 1 calc R . P A 1
C1 C 0.8223(11) 0.2602(5) 0.4600(4) 0.0641(15) Uani 1 1 d D U . A 1
C10 C 0.708(10) 0.027(4) 0.853(2) 0.235(18) Uani 0.5 1 d D U P A 1
H10A H 0.5092 -0.0012 0.8442 0.282 Uiso 0.5 1 calc R . P A 1
H10B H 0.7897 -0.0505 0.8635 0.282 Uiso 0.5 1 calc R . P A 1
C2 C 0.5603(11) 0.3329(5) 0.5658(4) 0.0652(15) Uani 1 1 d D U . A 1
C11 C 0.810(10) 0.167(4) 0.926(2) 0.274(12) Uani 0.5 1 d D U P A 1
H11A H 0.7024 0.2355 0.9181 0.411 Uiso 0.5 1 calc DGR . P A 1
H11B H 0.9993 0.2035 0.9200 0.411 Uiso 0.5 1 calc GR . P A 1
H11C H 0.7947 0.1516 0.9868 0.411 Uiso 0.5 1 calc GR . P A 1

loop_
_atom_site_aniso_label
_atom_site_aniso_U_11
_atom_site_aniso_U_22
_atom_site_aniso_U_33
_atom_site_aniso_U_23
_atom_site_aniso_U_13
_atom_site_aniso_U_12
N2 0.071(3) 0.055(3) 0.098(3) 0.036(2) 0.017(3) 0.033(2)
N5' 0.084(3) 0.058(3) 0.097(4) 0.039(3) 0.022(3) 0.041(3)
C4' 0.101(17) 0.109(15) 0.104(13) 0.031(10) 0.033(12) 0.083(13)
C5' 0.17(2) 0.25(3) 0.125(12) -0.012(15) 0.029(13) 0.04(2)
C6' 0.279(19) 0.30(3) 0.129(8) -0.014(10) 0.025(8) -0.009(18)
C7' 0.29(2) 0.40(4) 0.143(12) -0.026(16) 0.008(12) -0.04(2)
C8' 0.088(13) 0.036(7) 0.072(8) 0.034(6) 0.017(7) 0.024(8)
C9' 0.113(12) 0.074(9) 0.069(8) 0.034(6) 0.012(7) 0.026(8)
C10' 0.209(19) 0.128(15) 0.078(8) 0.046(8) 0.039(9) 0.032(12)
C11' 0.35(2) 0.37(3) 0.137(9) 0.101(12) 0.012(10) 0.11(2)
Cl1 0.1037(14) 0.0791(12) 0.1146(15) 0.0552(10) 0.0441(10) 0.0522(10)
N4 0.074(3) 0.054(3) 0.112(4) 0.039(3) 0.029(3) 0.036(2)
N3 0.069(3) 0.047(2) 0.088(3) 0.030(2) 0.014(2) 0.030(2)
N1 0.071(3) 0.051(3) 0.096(3) 0.034(2) 0.018(2) 0.033(2)
C7 0.29(2) 0.40(4) 0.143(12) -0.026(16) 0.008(12) -0.04(2)
C5 0.131(15) 0.17(2) 0.092(8) 0.014(10) -0.015(9) 0.006(13)
C4 0.060(10) 0.045(8) 0.070(8) 0.027(6) 0.008(7) 0.007(7)
C9 0.18(2) 0.24(3) 0.122(12) 0.062(12) 0.011(12) 0.094(19)
C6 0.279(19) 0.30(3) 0.129(8) -0.014(10) 0.025(8) -0.009(18)
C3 0.068(4) 0.049(3) 0.089(4) 0.030(3) 0.011(3) 0.029(3)
C8 0.096(13) 0.145(19) 0.104(12) 0.080(11) 0.039(10) 0.094(13)
C1 0.068(3) 0.046(3) 0.092(4) 0.031(3) 0.012(3) 0.031(3)
C10 0.26(4) 0.36(3) 0.121(12) 0.098(15) 0.017(14) 0.09(2)
C2 0.067(4) 0.048(3) 0.094(4) 0.028(3) 0.013(3) 0.032(3)
C11 0.35(2) 0.37(3) 0.137(9) 0.101(12) 0.012(10) 0.11(2)

loop_
_atom_type_symbol
_atom_type_description
_atom_type_scat_dispersion_real
_atom_type_scat_dispersion_imag
_atom_type_scat_source
C C 0.0033 0.0016 'International Tables Vol C Tables 4.2.6.8 and 6.1.1.4'
H H 0.0000 0.0000 'International Tables Vol C Tables 4.2.6.8 and 6.1.1.4'
Cl Cl 0.1484 0.1585 'International Tables Vol C Tables 4.2.6.8 and 6.1.1.4'
N N 0.0061 0.0033 'International Tables Vol C Tables 4.2.6.8 and 6.1.1.4'

loop_
_geom_angle_atom_site_label_1
_geom_angle_atom_site_label_2
_geom_angle_atom_site_label_3
_geom_angle
C3 N2 C2 113.9(5)
C3 N5' H5' 116.0
C3 N5' C8 128.1(12)
C8 N5' H5' 116.0
C4' C5' H5'A 112.7
C4' C5' H5'B 112.7
H5'A C5' H5'B 110.2
C6' C5' C4' 95(2)
C6' C5' H5'A 112.7
C6' C5' H5'B 112.7
C5' C6' H6'A 111.3
C5' C6' H6'B 111.3
C5' C6' C7' 103(3)
H6'A C6' H6'B 109.2
C7' C6' H6'A 111.3
C7' C6' H6'B 111.3
C6' C7' H7'A 109.5
C6' C7' H7'B 109.5
C6' C7' H7'C 109.5
H7'A C7' H7'B 109.5
H7'A C7' H7'C 109.5
H7'B C7' H7'C 109.5
C8' C9' H9'A 109.4
C8' C9' H9'B 109.4
C8' C9' C10' 111.1(17)
H9'A C9' H9'B 108.0
C10' C9' H9'A 109.4
C10' C9' H9'B 109.4
C9' C10' H10C 107.5
C9' C10' H10D 107.5
H10C C10' H10D 107.0
C11' C10' C9' 119(3)
C11' C10' H10C 107.5
C11' C10' H10D 107.5
C10' C11' H11D 109.5
C10' C11' H11E 109.5
C10' C11' H11F 109.5
H11D C11' H11E 109.5
H11D C11' H11F 109.5
H11E C11' H11F 109.5
C4 N4 H4 117.1
C2 N4 H4 117.1
C2 N4 C4 125.8(11)
C1 N3 C3 112.5(4)
C1 N1 C2 112.6(4)
H7A C7 H7B 109.5
H7A C7 H7C 109.5
H7B C7 H7C 109.5
C6 C7 H7A 109.5
C6 C7 H7B 109.5
C6 C7 H7C 109.5
H5A C5 H5B 105.8
C4 C5 H5A 104.9
C4 C5 H5B 104.9
C6 C5 H5A 104.9
C6 C5 H5B 104.9
C6 C5 C4 129(3)
N4 C4 C5 107.8(15)
N4 C4 H4A 110.1
N4 C4 H4B 110.1
C5 C4 H4A 110.1
C5 C4 H4B 110.1
H4A C4 H4B 108.5
H9A C9 H9B 108.4
C8 C9 H9A 110.0
C8 C9 H9B 110.0
C8 C9 C10 109(3)
C10 C9 H9A 110.0
C10 C9 H9B 110.0
C7 C6 H6A 111.7
C7 C6 H6B 111.7
C5 C6 C7 100(3)
C5 C6 H6A 111.7
C5 C6 H6B 111.7
H6A C6 H6B 109.5
N2 C3 N3 125.3(4)
N5' C3 N2 117.9(5)
N5' C3 N3 116.8(5)
N5' C8 C9 119(2)
N5' C8 H8A 107.5
N5' C8 H8B 107.5
C9 C8 H8A 107.5
C9 C8 H8B 107.5
H8A C8 H8B 107.0
N3 C1 Cl1 115.0(4)
N1 C1 Cl1 115.0(4)
N1 C1 N3 130.0(5)
C9 C10 H10A 113.4
C9 C10 H10B 113.4
H10A C10 H10B 110.7
C11 C10 C9 91(3)
C11 C10 H10A 113.4
C11 C10 H10B 113.4
N2 C2 N1 125.7(5)
N4 C2 N2 117.3(5)
N4 C2 N1 117.0(4)
C10 C11 H11A 109.5
C10 C11 H11B 109.5
C10 C11 H11C 109.5
H11A C11 H11B 109.5
H11A C11 H11C 109.5
H11B C11 H11C 109.5

loop_
_geom_bond_atom_site_label_1
_geom_bond_atom_site_label_2
_geom_bond_distance
N2 C3 1.350(6)
N2 C2 1.351(6)
N5' H5' 0.8800
N5' C3 1.338(6)
N5' C8 1.50(3)
C4' C5' 1.562(16)
C5' H5'A 0.9900
C5' H5'B 0.9900
C5' C6' 1.519(17)
C6' H6'A 0.9900
C6' H6'B 0.9900
C6' C7' 1.540(17)
C7' H7'A 0.9800
C7' H7'B 0.9800
C7' H7'C 0.9800
C8' C9' 1.528(14)
C9' H9'A 0.9900
C9' H9'B 0.9900
C9' C10' 1.528(15)
C10' H10C 0.9900
C10' H10D 0.9900
C10' C11' 1.523(17)
C11' H11D 0.9800
C11' H11E 0.9800
C11' H11F 0.9800
Cl1 C1 1.727(6)
N4 H4 0.8800
N4 C4 1.41(2)
N4 C2 1.336(6)
N3 C3 1.359(7)
N3 C1 1.318(5)
N1 C1 1.308(6)
N1 C2 1.352(7)
C7 H7A 0.9800
C7 H7B 0.9800
C7 H7C 0.9800
C7 C6 1.535(17)
C5 H5A 0.9900
C5 H5B 0.9900
C5 C4 1.534(14)
C5 C6 1.509(17)
C4 H4A 0.9900
C4 H4B 0.9900
C9 H9A 0.9900
C9 H9B 0.9900
C9 C8 1.539(15)
C9 C10 1.546(16)
C6 H6A 0.9900
C6 H6B 0.9900
C8 H8A 0.9900
C8 H8B 0.9900
C10 H10A 0.9900
C10 H10B 0.9900
C10 C11 1.533(17)
C11 H11A 0.9800
C11 H11B 0.9800
C11 H11C 0.9800

loop_
_geom_torsion_atom_site_label_1
_geom_torsion_atom_site_label_2
_geom_torsion_atom_site_label_3
_geom_torsion_atom_site_label_4
_geom_torsion
C4' C5' C6' C7' -176(4)
C8' C9' C10' C11' 151(3)
C4 N4 C2 N2 -4.5(14)
C4 N4 C2 N1 176.6(12)
C4 C5 C6 C7 -175(4)
C6 C5 C4 N4 156(3)
C3 N2 C2 N4 179.8(5)
C3 N2 C2 N1 -1.4(9)
C3 N5' C8 C9 -78(3)
C3 N3 C1 Cl1 179.3(4)
C3 N3 C1 N1 -1.3(9)
C8 N5' C3 N2 -4.3(18)
C8 N5' C3 N3 175.5(16)
C8 C9 C10 C11 -157(3)
C1 N3 C3 N2 -1.0(9)
C1 N3 C3 N5' 179.1(5)
C1 N1 C2 N2 -0.4(8)
C1 N1 C2 N4 178.4(5)
C10 C9 C8 N5' -173(3)
C2 N2 C3 N5' -178.0(5)
C2 N2 C3 N3 2.2(9)
C2 N4 C4 C5 87(2)
C2 N1 C1 Cl1 -178.6(4)
C2 N1 C1 N3 2.0(9)
